data_7126879
loop_
_publ_author_name
'Yeung, Chi-Fung'
'Chung, Lai-Hon'
'Tse, Sheung-Ying'
'Shek, Hau-Lam'
'Tse, Man-Kit'
'Yiu, Shek-Man'
'Wong, Chun-Yuen'

_publ_section_title
;
 Conventional and unconventional alkyne activations by Ru and Os for
 unprecedented dimetalated quinolizinium complexes.
;
_journal_issue 63
_journal_name_full 'Chemical communications (Cambridge, England)'
_journal_page_first 8908
_journal_page_last 8911
_journal_paper_doi 10.1039/d0cc03480k
_journal_volume 56
_journal_year 2020
_chemical_formula_moiety 'C65 H54 N P4 Ru, Cl O4, C H2 Cl2'
_chemical_formula_sum 'C66 H56 Cl3 N O4 P4 Ru'
_chemical_formula_weight 1258.41
_space_group_crystal_system monoclinic
_space_group_IT_number 4
_space_group_name_Hall 'P 2yb'
_space_group_name_H-M_alt 'P 1 21 1'
_atom_sites_solution_hydrogens geom
_atom_sites_solution_primary dual
_audit_creation_date 2018-09-13
_audit_creation_method
;
Olex2 1.2
(compiled 2018.05.29 svn.r3508 for OlexSys, GUI svn.r5506)
;
_audit_update_record
;
2020-05-05 deposited with the CCDC.	2020-07-01 downloaded from the CCDC.
;
_cell_angle_alpha 90
_cell_angle_beta 104.7930(10)
_cell_angle_gamma 90
_cell_formula_units_Z 2
_cell_length_a 11.6796(2)
_cell_length_b 19.9722(3)
_cell_length_c 13.1880(2)
_cell_measurement_reflns_used 7339
_cell_measurement_temperature 223.4(8)
_cell_measurement_theta_max 71.7150
_cell_measurement_theta_min 10.0880
_cell_volume 2974.36(8)
_computing_molecular_graphics 'Olex2 (Dolomanov et al., 2009)'
_computing_publication_material 'Olex2 (Dolomanov et al., 2009)'
_computing_structure_refinement 'ShelXL (Sheldrick, 2015)'
_computing_structure_solution 'ShelXT (Sheldrick, 2015)'
_diffrn_ambient_temperature 223.4(8)
_diffrn_detector_area_resol_mean 16.1270
_diffrn_measured_fraction_theta_full 0.998
_diffrn_measured_fraction_theta_max 0.982
_diffrn_measurement_device_type 'Xcalibur, Sapphire3, Gemini ultra'
_diffrn_measurement_method '\w scans'
_diffrn_radiation_monochromator mirror
_diffrn_radiation_type CuK\a
_diffrn_radiation_wavelength 1.54184
_diffrn_reflns_av_R_equivalents 0.0272
_diffrn_reflns_av_unetI/netI 0.0391
_diffrn_reflns_Laue_measured_fraction_full 0.998
_diffrn_reflns_Laue_measured_fraction_max 0.982
_diffrn_reflns_limit_h_max 14
_diffrn_reflns_limit_h_min -14
_diffrn_reflns_limit_k_max 24
_diffrn_reflns_limit_k_min -19
_diffrn_reflns_limit_l_max 11
_diffrn_reflns_limit_l_min -16
_diffrn_reflns_number 13158
_diffrn_reflns_point_group_measured_fraction_full 0.730
_diffrn_reflns_point_group_measured_fraction_max 0.710
_diffrn_reflns_theta_full 67.684
_diffrn_reflns_theta_max 71.855
_diffrn_reflns_theta_min 4.113
_diffrn_source 'Enhance Ultra (Cu) X-ray Source'
_exptl_absorpt_coefficient_mu 4.781
_exptl_absorpt_correction_T_max 1.00000
_exptl_absorpt_correction_T_min 0.86443
_exptl_absorpt_correction_type multi-scan
_exptl_absorpt_process_details
;
CrysAlisPro, Agilent Technologies,
Version 1.171.37.35h (release 09-02-2015 CrysAlis171 .NET)
(compiled Feb  9 2015,16:26:32)
Empirical absorption correction using spherical harmonics,
 implemented in SCALE3 ABSPACK scaling algorithm.
;
_exptl_crystal_colour orange
_exptl_crystal_colour_primary orange
_exptl_crystal_density_diffrn 1.405
_exptl_crystal_description block
_exptl_crystal_F_000 1292
_exptl_crystal_size_max 0.31
_exptl_crystal_size_mid 0.18
_exptl_crystal_size_min 0.02
_refine_diff_density_max 0.705
_refine_diff_density_min -0.522
_refine_diff_density_rms 0.058
_refine_ls_abs_structure_details
;
 Flack x determined using 2226 quotients [(I+)-(I-)]/[(I+)+(I-)]
 (Parsons, Flack and Wagner, Acta Cryst. B69 (2013) 249-259).
;
_refine_ls_abs_structure_Flack -0.005(5)
_refine_ls_extinction_method none
_refine_ls_goodness_of_fit_ref 1.049
_refine_ls_hydrogen_treatment constr
_refine_ls_matrix_type full
_refine_ls_number_parameters 712
_refine_ls_number_reflns 8289
_refine_ls_number_restraints 1
_refine_ls_restrained_S_all 1.049
_refine_ls_R_factor_all 0.0316
_refine_ls_R_factor_gt 0.0305
_refine_ls_shift/su_max 0.001
_refine_ls_shift/su_mean 0.000
_refine_ls_structure_factor_coef Fsqd
_refine_ls_weighting_details 'w=1/[\s^2^(Fo^2^)+(0.0439P)^2^+0.8711P] where P=(Fo^2^+2Fc^2^)/3'
_refine_ls_weighting_scheme calc
_refine_ls_wR_factor_gt 0.0779
_refine_ls_wR_factor_ref 0.0788
_reflns_Friedel_coverage 0.402
_reflns_Friedel_fraction_full 0.446
_reflns_Friedel_fraction_max 0.420
_reflns_number_gt 8088
_reflns_number_total 8289
_reflns_threshold_expression 'I > 2\s(I)'
_cod_data_source_file d0cc03480k2.cif
_cod_data_source_block 1q
_cod_depositor_comments 'Adding full bibliography for 7126879--7126885.cif.'
_cod_database_code 7126879
_shelx_shelxl_version_number 2014/7
_shelx_space_group_comment
;
The symmetry employed for this shelxl refinement is uniquely defined
by the following loop, which should always be used as a source of
symmetry information in preference to the above space-group names.
They are only intended as comments.
;
_olex2_refinement_description
;
1. Fixed Uiso
 At 1.2 times of:
  All C(H) groups, All C(H,H) groups
2.a Secondary CH2 refined with riding coordinates:
 C28(H28A,H28B), C53(H53A,H53B), C66(H66A,H66B)
2.b Aromatic/amide H refined with riding coordinates:
 C2(H2), C3(H3), C4(H4), C6(H6), C8(H8), C11(H11), C12(H12), C13(H13),
 C14(H14), C15(H15), C17(H17), C18(H18), C19(H19), C20(H20), C21(H21), C23(H23),
  C24(H24), C25(H25), C26(H26), C27(H27), C30(H30), C31(H31), C32(H32),
 C33(H33), C34(H34), C36(H36), C37(H37), C38(H38), C39(H39), C40(H40), C42(H42),
  C43(H43), C44(H44), C45(H45), C46(H46), C48(H48), C49(H49), C50(H50),
 C51(H51), C52(H52), C55(H55), C56(H56), C57(H57), C58(H58), C59(H59), C61(H61),
  C62(H62), C63(H63), C64(H64), C65(H65)
;
_olex2_submission_special_instructions 'No special instructions were received'

loop_
_space_group_symop_operation_xyz
'x, y, z'
'-x, y+1/2, -z'

loop_
_atom_site_label
_atom_site_type_symbol
_atom_site_fract_x
_atom_site_fract_y
_atom_site_fract_z
_atom_site_U_iso_or_equiv
_atom_site_adp_type
_atom_site_occupancy
_atom_site_site_symmetry_order
_atom_site_calc_flag
_atom_site_refinement_flags_posn
_atom_site_refinement_flags_adp
_atom_site_refinement_flags_occupancy
_atom_site_disorder_assembly
_atom_site_disorder_group
Ru1 Ru 0.17983(2) 0.46467(2) 0.77664(2) 0.02129(8) Uani 1 1 d . . . . .
Cl1 Cl 0.14475(16) 0.26968(8) 0.22166(12) 0.0612(4) Uani 1 1 d . . . . .
Cl2 Cl 0.4726(2) 0.70458(17) 0.4609(2) 0.1174(10) Uani 1 1 d . . . . .
Cl3 Cl 0.3907(5) 0.8050(2) 0.5774(4) 0.188(2) Uani 1 1 d . . . . .
P1 P 0.20641(8) 0.57861(5) 0.74805(8) 0.0244(2) Uani 1 1 d . . . . .
P2 P 0.03582(8) 0.52693(5) 0.83342(7) 0.02341(19) Uani 1 1 d . . . . .
P3 P 0.31005(8) 0.44690(5) 0.94236(7) 0.0252(2) Uani 1 1 d . . . . .
P4 P 0.15383(9) 0.35524(5) 0.83223(8) 0.0261(2) Uani 1 1 d . . . . .
O1 O 0.1625(10) 0.3340(3) 0.1975(6) 0.149(4) Uani 1 1 d . . . . .
O2 O 0.1766(13) 0.2521(4) 0.3255(6) 0.189(6) Uani 1 1 d . . . . .
O3 O 0.0173(10) 0.2672(6) 0.2084(11) 0.190(5) Uani 1 1 d . . . . .
O4 O 0.1583(5) 0.2211(3) 0.1480(5) 0.0924(19) Uani 1 1 d . . . . .
N1 N 0.1865(3) 0.42878(19) 0.5888(3) 0.0294(7) Uani 1 1 d . . . . .
C1 C 0.2820(4) 0.4331(2) 0.6768(3) 0.0276(8) Uani 1 1 d . . . . .
C2 C 0.3894(4) 0.4162(3) 0.6610(4) 0.0372(10) Uani 1 1 d . . . . .
H2 H 0.4574 0.4188 0.7159 0.045 Uiso 1 1 calc R . . . .
C3 C 0.3971(4) 0.3945(3) 0.5598(4) 0.0452(12) Uani 1 1 d . . . . .
H3 H 0.4706 0.3826 0.5502 0.054 Uiso 1 1 calc R . . . .
C4 C 0.2991(5) 0.3908(3) 0.4764(4) 0.0448(12) Uani 1 1 d . . . . .
H4 H 0.3063 0.3762 0.4113 0.054 Uiso 1 1 calc R . . . .
C5 C 0.1888(4) 0.4090(3) 0.4899(3) 0.0361(10) Uani 1 1 d . . . . .
C6 C 0.0784(4) 0.4084(3) 0.4151(3) 0.0385(10) Uani 1 1 d . . . . .
H6 H 0.0742 0.3952 0.3466 0.046 Uiso 1 1 calc R . . . .
C7 C -0.0231(4) 0.4271(3) 0.4423(3) 0.0346(10) Uani 1 1 d . . . . .
C8 C -0.0178(4) 0.4477(2) 0.5475(3) 0.0321(10) Uani 1 1 d . . . . .
H8 H -0.0868 0.4605 0.5652 0.039 Uiso 1 1 calc R . . . .
C9 C 0.0876(4) 0.4488(2) 0.6218(3) 0.0281(9) Uani 1 1 d . . . . .
C10 C -0.1395(4) 0.4244(3) 0.3658(3) 0.0398(11) Uani 1 1 d . . . . .
C11 C -0.2287(5) 0.4693(4) 0.3700(4) 0.0546(13) Uani 1 1 d . . . . .
H11 H -0.2139 0.5022 0.4216 0.065 Uiso 1 1 calc R . . . .
C12 C -0.3393(5) 0.4666(5) 0.2997(5) 0.0676(16) Uani 1 1 d . . . . .
H12 H -0.3980 0.4972 0.3036 0.081 Uiso 1 1 calc R . . . .
C13 C -0.3603(6) 0.4175(4) 0.2237(5) 0.0667(19) Uani 1 1 d . . . . .
H13 H -0.4342 0.4147 0.1762 0.080 Uiso 1 1 calc R . . . .
C14 C -0.2735(6) 0.3726(4) 0.2174(4) 0.0596(16) Uani 1 1 d . . . . .
H14 H -0.2885 0.3403 0.1650 0.072 Uiso 1 1 calc R . . . .
C15 C -0.1645(5) 0.3752(3) 0.2880(4) 0.0476(12) Uani 1 1 d . . . . .
H15 H -0.1069 0.3439 0.2841 0.057 Uiso 1 1 calc R . . . .
C16 C 0.1530(4) 0.6163(2) 0.6179(3) 0.0333(9) Uani 1 1 d . . . . .
C17 C 0.1798(5) 0.5868(3) 0.5329(4) 0.0481(12) Uani 1 1 d . . . . .
H17 H 0.2269 0.5486 0.5424 0.058 Uiso 1 1 calc R . . . .
C18 C 0.1376(7) 0.6133(4) 0.4327(4) 0.0661(18) Uani 1 1 d . . . . .
H18 H 0.1553 0.5922 0.3757 0.079 Uiso 1 1 calc R . . . .
C19 C 0.0703(7) 0.6701(5) 0.4177(5) 0.078(2) Uani 1 1 d . . . . .
H19 H 0.0402 0.6871 0.3504 0.094 Uiso 1 1 calc R . . . .
C20 C 0.0474(7) 0.7021(4) 0.5028(6) 0.078(2) Uani 1 1 d . . . . .
H20 H 0.0048 0.7419 0.4934 0.093 Uiso 1 1 calc R . . . .
C21 C 0.0876(6) 0.6752(3) 0.6022(5) 0.0555(15) Uani 1 1 d . . . . .
H21 H 0.0706 0.6968 0.6591 0.067 Uiso 1 1 calc R . . . .
C22 C 0.3470(4) 0.6221(2) 0.7940(3) 0.0303(9) Uani 1 1 d . . . . .
C23 C 0.4501(4) 0.5913(3) 0.7838(4) 0.0416(11) Uani 1 1 d . . . . .
H23 H 0.4468 0.5483 0.7561 0.050 Uiso 1 1 calc R . . . .
C24 C 0.5587(5) 0.6244(3) 0.8147(5) 0.0522(14) Uani 1 1 d . . . . .
H24 H 0.6271 0.6039 0.8063 0.063 Uiso 1 1 calc R . . . .
C25 C 0.5641(5) 0.6874(3) 0.8575(5) 0.0550(15) Uani 1 1 d . . . . .
H25 H 0.6366 0.7092 0.8795 0.066 Uiso 1 1 calc R . . . .
C26 C 0.4610(6) 0.7187(3) 0.8679(6) 0.0650(17) Uani 1 1 d . . . . .
H26 H 0.4647 0.7615 0.8965 0.078 Uiso 1 1 calc R . . . .
C27 C 0.3540(5) 0.6864(3) 0.8361(5) 0.0496(13) Uani 1 1 d . . . . .
H27 H 0.2854 0.7077 0.8426 0.060 Uiso 1 1 calc R . . . .
C28 C 0.1082(4) 0.6084(2) 0.8276(3) 0.0274(8) Uani 1 1 d . . . . .
H28A H 0.0533 0.6425 0.7922 0.033 Uiso 1 1 calc R . . . .
H28B H 0.1516 0.6243 0.8962 0.033 Uiso 1 1 calc R . . . .
C29 C -0.1126(3) 0.5326(2) 0.7444(3) 0.0277(8) Uani 1 1 d . . . . .
C30 C -0.1507(4) 0.5846(3) 0.6760(4) 0.0469(12) Uani 1 1 d . . . . .
H30 H -0.1011 0.6209 0.6752 0.056 Uiso 1 1 calc R . . . .
C31 C -0.2640(5) 0.5831(4) 0.6077(5) 0.0598(16) Uani 1 1 d . . . . .
H31 H -0.2894 0.6185 0.5617 0.072 Uiso 1 1 calc R . . . .
C32 C -0.3378(5) 0.5299(4) 0.6078(5) 0.0588(17) Uani 1 1 d . . . . .
H32 H -0.4134 0.5295 0.5628 0.071 Uiso 1 1 calc R . . . .
C33 C -0.2997(4) 0.4770(4) 0.6749(4) 0.0600(18) Uani 1 1 d . . . . .
H33 H -0.3488 0.4403 0.6742 0.072 Uiso 1 1 calc R . . . .
C34 C -0.1879(4) 0.4788(3) 0.7433(4) 0.0440(13) Uani 1 1 d . . . . .
H34 H -0.1630 0.4433 0.7892 0.053 Uiso 1 1 calc R . . . .
C35 C 0.0014(4) 0.5274(2) 0.9611(3) 0.0300(8) Uani 1 1 d . . . . .
C36 C -0.0225(6) 0.5867(3) 1.0053(4) 0.0500(13) Uani 1 1 d . . . . .
H36 H -0.0228 0.6267 0.9692 0.060 Uiso 1 1 calc R . . . .
C37 C -0.0463(7) 0.5870(4) 1.1043(5) 0.0674(19) Uani 1 1 d . . . . .
H37 H -0.0594 0.6272 1.1352 0.081 Uiso 1 1 calc R . . . .
C38 C -0.0500(6) 0.5268(4) 1.1558(4) 0.0570(15) Uani 1 1 d . . . . .
H38 H -0.0664 0.5266 1.2212 0.068 Uiso 1 1 calc R . . . .
C39 C -0.0298(4) 0.4682(4) 1.1111(4) 0.0475(11) Uani 1 1 d . . . . .
H39 H -0.0335 0.4280 1.1457 0.057 Uiso 1 1 calc R . . . .
C40 C -0.0035(3) 0.4680(3) 1.0136(3) 0.0358(8) Uani 1 1 d . . . . .
H40 H 0.0109 0.4276 0.9838 0.043 Uiso 1 1 calc R . . . .
C41 C 0.3282(3) 0.4977(2) 1.0607(3) 0.0305(8) Uani 1 1 d . . . . .
C42 C 0.3607(4) 0.5643(3) 1.0587(4) 0.0374(10) Uani 1 1 d . . . . .
H42 H 0.3712 0.5825 0.9968 0.045 Uiso 1 1 calc R . . . .
C43 C 0.3778(5) 0.6043(3) 1.1466(4) 0.0477(12) Uani 1 1 d . . . . .
H43 H 0.4015 0.6486 1.1441 0.057 Uiso 1 1 calc R . . . .
C44 C 0.3596(6) 0.5783(4) 1.2383(5) 0.0606(16) Uani 1 1 d . . . . .
H44 H 0.3698 0.6052 1.2975 0.073 Uiso 1 1 calc R . . . .
C45 C 0.3262(6) 0.5123(4) 1.2417(4) 0.0623(17) Uani 1 1 d . . . . .
H45 H 0.3136 0.4949 1.3033 0.075 Uiso 1 1 calc R . . . .
C46 C 0.3112(4) 0.4714(4) 1.1534(3) 0.0452(11) Uani 1 1 d . . . . .
H46 H 0.2900 0.4267 1.1565 0.054 Uiso 1 1 calc R . . . .
C47 C 0.4634(4) 0.4237(2) 0.9466(3) 0.0312(9) Uani 1 1 d . . . . .
C48 C 0.4914(4) 0.3594(3) 0.9240(4) 0.0452(12) Uani 1 1 d . . . . .
H48 H 0.4330 0.3266 0.9110 0.054 Uiso 1 1 calc R . . . .
C49 C 0.6061(5) 0.3431(3) 0.9205(5) 0.0528(14) Uani 1 1 d . . . . .
H49 H 0.6240 0.2993 0.9061 0.063 Uiso 1 1 calc R . . . .
C50 C 0.6925(5) 0.3907(3) 0.9380(5) 0.0503(13) Uani 1 1 d . . . . .
H50 H 0.7692 0.3796 0.9360 0.060 Uiso 1 1 calc R . . . .
C51 C 0.6648(4) 0.4556(3) 0.9585(4) 0.0526(14) Uani 1 1 d . . . . .
H51 H 0.7226 0.4887 0.9687 0.063 Uiso 1 1 calc R . . . .
C52 C 0.5519(4) 0.4717(3) 0.9640(4) 0.0427(10) Uani 1 1 d . . . . .
H52 H 0.5349 0.5154 0.9796 0.051 Uiso 1 1 calc R . . . .
C53 C 0.2396(4) 0.3681(2) 0.9691(3) 0.0326(9) Uani 1 1 d . . . . .
H53A H 0.2965 0.3327 0.9942 0.039 Uiso 1 1 calc R . . . .
H53B H 0.1896 0.3743 1.0168 0.039 Uiso 1 1 calc R . . . .
C54 C 0.0097(4) 0.3185(2) 0.8310(4) 0.0370(10) Uani 1 1 d . . . . .
C55 C -0.0763(5) 0.3219(4) 0.7374(5) 0.0575(16) Uani 1 1 d . . . . .
H55 H -0.0613 0.3465 0.6823 0.069 Uiso 1 1 calc R . . . .
C56 C -0.1838(6) 0.2899(5) 0.7232(6) 0.078(2) Uani 1 1 d . . . . .
H56 H -0.2405 0.2935 0.6595 0.093 Uiso 1 1 calc R . . . .
C57 C -0.2064(6) 0.2539(4) 0.8012(8) 0.079(2) Uani 1 1 d . . . . .
H57 H -0.2780 0.2313 0.7912 0.094 Uiso 1 1 calc R . . . .
C58 C -0.1233(8) 0.2502(3) 0.8965(8) 0.082(3) Uani 1 1 d . . . . .
H58 H -0.1402 0.2258 0.9511 0.098 Uiso 1 1 calc R . . . .
C59 C -0.0133(6) 0.2828(3) 0.9122(6) 0.0604(16) Uani 1 1 d . . . . .
H59 H 0.0426 0.2801 0.9765 0.072 Uiso 1 1 calc R . . . .
C60 C 0.2179(4) 0.2809(2) 0.7870(4) 0.0358(9) Uani 1 1 d . . . . .
C61 C 0.2173(5) 0.2743(3) 0.6824(5) 0.0498(13) Uani 1 1 d . . . . .
H61 H 0.1872 0.3087 0.6357 0.060 Uiso 1 1 calc R . . . .
C62 C 0.2610(7) 0.2169(4) 0.6465(6) 0.072(2) Uani 1 1 d . . . . .
H62 H 0.2611 0.2137 0.5761 0.087 Uiso 1 1 calc R . . . .
C63 C 0.3039(7) 0.1651(4) 0.7128(7) 0.078(2) Uani 1 1 d . . . . .
H63 H 0.3329 0.1268 0.6880 0.094 Uiso 1 1 calc R . . . .
C64 C 0.3036(6) 0.1703(4) 0.8159(7) 0.076(2) Uani 1 1 d . . . . .
H64 H 0.3327 0.1351 0.8614 0.091 Uiso 1 1 calc R . . . .
C65 C 0.2605(5) 0.2275(3) 0.8541(5) 0.0517(13) Uani 1 1 d . . . . .
H65 H 0.2600 0.2301 0.9244 0.062 Uiso 1 1 calc R . . . .
C66 C 0.445(2) 0.7282(7) 0.5732(9) 0.198(9) Uani 1 1 d . . . . .
H66A H 0.5181 0.7248 0.6280 0.238 Uiso 1 1 calc R . . . .
H66B H 0.3895 0.6966 0.5899 0.238 Uiso 1 1 calc R . . . .

loop_
_atom_site_aniso_label
_atom_site_aniso_U_11
_atom_site_aniso_U_22
_atom_site_aniso_U_33
_atom_site_aniso_U_23
_atom_site_aniso_U_13
_atom_site_aniso_U_12
Ru1 0.01757(11) 0.02337(13) 0.02364(12) -0.00209(12) 0.00654(8) -0.00180(11)
Cl1 0.0857(11) 0.0411(7) 0.0645(8) -0.0081(6) 0.0332(8) -0.0023(7)
Cl2 0.0974(16) 0.144(3) 0.0980(16) -0.0430(17) 0.0020(12) 0.0296(17)
Cl3 0.297(6) 0.115(3) 0.226(4) -0.039(3) 0.203(4) -0.017(3)
P1 0.0217(4) 0.0248(5) 0.0280(5) 0.0005(4) 0.0088(4) -0.0030(4)
P2 0.0211(4) 0.0248(5) 0.0260(4) -0.0010(4) 0.0092(3) -0.0010(4)
P3 0.0220(4) 0.0270(5) 0.0258(4) -0.0013(3) 0.0047(3) -0.0002(3)
P4 0.0246(5) 0.0223(5) 0.0328(5) -0.0018(4) 0.0098(4) -0.0030(4)
O1 0.308(12) 0.066(4) 0.117(5) -0.015(4) 0.136(7) -0.063(6)
O2 0.394(17) 0.072(5) 0.088(5) 0.006(4) 0.038(7) -0.024(8)
O3 0.170(9) 0.156(9) 0.306(14) -0.079(10) 0.171(10) -0.039(8)
O4 0.085(4) 0.081(4) 0.112(4) -0.045(3) 0.027(3) 0.012(3)
N1 0.0235(16) 0.0338(19) 0.0317(17) -0.0044(15) 0.0084(13) -0.0020(14)
C1 0.0256(19) 0.028(2) 0.0320(19) -0.0038(16) 0.0117(15) -0.0012(16)
C2 0.026(2) 0.046(3) 0.042(2) -0.010(2) 0.0129(17) -0.0048(19)
C3 0.032(2) 0.058(3) 0.051(3) -0.019(2) 0.021(2) -0.004(2)
C4 0.044(3) 0.055(3) 0.040(2) -0.013(2) 0.021(2) -0.006(2)
C5 0.038(2) 0.041(3) 0.032(2) -0.0075(19) 0.0123(18) -0.006(2)
C6 0.043(3) 0.046(3) 0.026(2) -0.0062(19) 0.0072(17) -0.005(2)
C7 0.037(2) 0.041(3) 0.0246(19) -0.0015(18) 0.0057(16) -0.0070(19)
C8 0.0263(19) 0.040(3) 0.0291(18) -0.0028(16) 0.0059(14) -0.0024(17)
C9 0.0295(18) 0.033(3) 0.0240(16) -0.0009(15) 0.0102(14) -0.0039(16)
C10 0.040(2) 0.049(3) 0.029(2) 0.005(2) 0.0055(18) -0.004(2)
C11 0.051(3) 0.058(3) 0.047(2) 0.000(3) -0.001(2) 0.000(3)
C12 0.045(3) 0.077(4) 0.067(3) 0.007(5) -0.012(2) 0.010(4)
C13 0.052(3) 0.083(5) 0.050(3) 0.012(3) -0.014(3) -0.010(3)
C14 0.062(4) 0.075(4) 0.034(2) -0.006(3) -0.002(2) -0.023(3)
C15 0.050(3) 0.056(3) 0.034(2) -0.003(2) 0.006(2) -0.012(2)
C16 0.033(2) 0.035(2) 0.032(2) 0.0064(18) 0.0085(16) -0.0031(18)
C17 0.065(3) 0.041(3) 0.045(3) 0.005(2) 0.025(2) -0.002(3)
C18 0.102(5) 0.063(4) 0.036(3) 0.003(3) 0.023(3) -0.016(4)
C19 0.087(5) 0.097(6) 0.045(3) 0.035(4) 0.005(3) -0.005(4)
C20 0.079(5) 0.088(6) 0.069(4) 0.042(4) 0.023(4) 0.036(4)
C21 0.061(4) 0.058(4) 0.051(3) 0.020(3) 0.020(3) 0.013(3)
C22 0.0257(19) 0.034(2) 0.031(2) 0.0009(17) 0.0079(15) -0.0090(17)
C23 0.032(2) 0.046(3) 0.048(3) -0.009(2) 0.0137(19) -0.008(2)
C24 0.030(2) 0.067(4) 0.062(3) -0.009(3) 0.017(2) -0.007(2)
C25 0.034(3) 0.068(4) 0.062(3) -0.012(3) 0.010(2) -0.026(3)
C26 0.055(4) 0.051(4) 0.085(4) -0.021(3) 0.011(3) -0.025(3)
C27 0.039(3) 0.037(3) 0.073(4) -0.014(3) 0.014(2) -0.009(2)
C28 0.028(2) 0.028(2) 0.0290(19) -0.0015(16) 0.0125(15) -0.0030(16)
C29 0.0215(18) 0.033(2) 0.0298(19) -0.0070(16) 0.0096(14) -0.0005(16)
C30 0.033(2) 0.043(3) 0.059(3) 0.007(2) 0.003(2) -0.001(2)
C31 0.038(3) 0.069(4) 0.062(3) 0.007(3) -0.007(2) 0.013(3)
C32 0.024(2) 0.092(5) 0.055(3) -0.008(3) -0.001(2) 0.001(3)
C33 0.031(2) 0.085(5) 0.063(3) -0.007(3) 0.010(2) -0.024(3)
C34 0.034(2) 0.048(4) 0.049(2) 0.004(2) 0.0082(18) -0.010(2)
C35 0.0277(19) 0.034(2) 0.031(2) -0.0004(17) 0.0121(15) -0.0034(17)
C36 0.082(4) 0.032(3) 0.049(3) -0.002(2) 0.040(3) -0.001(3)
C37 0.106(5) 0.052(4) 0.061(4) -0.014(3) 0.054(4) -0.006(4)
C38 0.068(4) 0.072(4) 0.040(3) 0.002(3) 0.029(3) -0.007(3)
C39 0.045(2) 0.059(3) 0.043(2) 0.015(3) 0.0187(18) 0.002(3)
C40 0.0326(18) 0.037(2) 0.041(2) 0.004(2) 0.0160(15) 0.004(2)
C41 0.0226(18) 0.037(2) 0.0307(19) -0.0040(18) 0.0046(15) 0.0039(17)
C42 0.036(2) 0.041(3) 0.035(2) -0.0055(19) 0.0098(18) 0.001(2)
C43 0.053(3) 0.034(3) 0.053(3) -0.015(2) 0.010(2) -0.002(2)
C44 0.070(4) 0.067(4) 0.045(3) -0.030(3) 0.016(3) -0.007(3)
C45 0.079(4) 0.076(5) 0.036(3) -0.011(3) 0.023(3) -0.013(3)
C46 0.051(2) 0.052(3) 0.034(2) -0.004(2) 0.0133(17) -0.006(3)
C47 0.0268(19) 0.038(2) 0.0277(19) 0.0044(17) 0.0055(15) 0.0033(18)
C48 0.026(2) 0.044(3) 0.064(3) -0.009(2) 0.009(2) 0.002(2)
C49 0.034(3) 0.047(3) 0.078(4) -0.006(3) 0.015(2) 0.008(2)
C50 0.028(2) 0.061(4) 0.064(3) 0.008(3) 0.016(2) 0.010(2)
C51 0.031(2) 0.055(4) 0.073(3) 0.002(3) 0.017(2) -0.006(2)
C52 0.035(2) 0.037(3) 0.059(3) 0.002(2) 0.0171(18) -0.001(2)
C53 0.034(2) 0.031(2) 0.033(2) 0.0028(17) 0.0084(17) 0.0005(17)
C54 0.035(2) 0.024(2) 0.059(3) -0.0077(19) 0.026(2) -0.0068(17)
C55 0.040(3) 0.074(4) 0.060(3) -0.019(3) 0.017(2) -0.020(3)
C56 0.049(4) 0.091(6) 0.100(6) -0.042(4) 0.032(4) -0.037(4)
C57 0.052(4) 0.053(4) 0.143(7) -0.032(4) 0.047(4) -0.024(3)
C58 0.089(5) 0.041(4) 0.146(7) 0.028(4) 0.085(6) 0.010(3)
C59 0.057(3) 0.045(3) 0.092(5) 0.020(3) 0.043(3) 0.007(3)
C60 0.031(2) 0.026(2) 0.051(3) -0.0068(19) 0.0137(18) -0.0027(18)
C61 0.066(3) 0.035(3) 0.053(3) -0.013(2) 0.025(3) -0.008(2)
C62 0.095(5) 0.047(4) 0.091(5) -0.025(3) 0.053(4) -0.006(4)
C63 0.075(5) 0.055(4) 0.113(6) -0.030(4) 0.040(4) 0.013(3)
C64 0.063(4) 0.041(3) 0.120(6) 0.000(4) 0.014(4) 0.016(3)
C65 0.057(3) 0.032(3) 0.064(3) 0.000(2) 0.011(3) 0.009(2)
C66 0.42(3) 0.088(9) 0.096(8) 0.007(7) 0.078(12) -0.009(14)

loop_
_atom_type_symbol
_atom_type_description
_atom_type_scat_dispersion_real
_atom_type_scat_dispersion_imag
_atom_type_scat_source
C C 0.0181 0.0091 'International Tables Vol C Tables 4.2.6.8 and 6.1.1.4'
H H 0.0000 0.0000 'International Tables Vol C Tables 4.2.6.8 and 6.1.1.4'
Cl Cl 0.3639 0.7018 'International Tables Vol C Tables 4.2.6.8 and 6.1.1.4'
N N 0.0311 0.0180 'International Tables Vol C Tables 4.2.6.8 and 6.1.1.4'
O O 0.0492 0.0322 'International Tables Vol C Tables 4.2.6.8 and 6.1.1.4'
P P 0.2955 0.4335 'International Tables Vol C Tables 4.2.6.8 and 6.1.1.4'
Ru Ru 0.0552 3.2960 'International Tables Vol C Tables 4.2.6.8 and 6.1.1.4'

loop_
_geom_angle_atom_site_label_1
_geom_angle_atom_site_label_2
_geom_angle_atom_site_label_3
_geom_angle
_geom_angle_site_symmetry_1
_geom_angle_site_symmetry_3
_geom_angle_publ_flag
P1 Ru1 P2 70.95(3) . . ?
P1 Ru1 P3 102.46(3) . . ?
P1 Ru1 P4 171.06(4) . . ?
P3 Ru1 P2 97.41(3) . . ?
P3 Ru1 P4 70.96(4) . . ?
P4 Ru1 P2 103.39(4) . . ?
C1 Ru1 P1 94.11(12) . . ?
C1 Ru1 P2 157.99(12) . . ?
C1 Ru1 P3 101.68(12) . . ?
C1 Ru1 P4 93.19(12) . . ?
C9 Ru1 P1 92.69(12) . . ?
C9 Ru1 P2 99.17(12) . . ?
C9 Ru1 P3 160.47(12) . . ?
C9 Ru1 P4 95.10(12) . . ?
C9 Ru1 C1 64.55(16) . . ?
O1 Cl1 O2 117.4(5) . . ?
O1 Cl1 O3 102.5(7) . . ?
O1 Cl1 O4 116.1(4) . . ?
O2 Cl1 O3 96.9(8) . . ?
O2 Cl1 O4 117.6(5) . . ?
O4 Cl1 O3 100.7(5) . . ?
C16 P1 Ru1 121.54(16) . . ?
C16 P1 C28 106.8(2) . . ?
C22 P1 Ru1 123.80(15) . . ?
C22 P1 C16 100.3(2) . . ?
C22 P1 C28 107.2(2) . . ?
C28 P1 Ru1 95.46(14) . . ?
C28 P2 Ru1 94.60(14) . . ?
C29 P2 Ru1 117.59(13) . . ?
C29 P2 C28 106.7(2) . . ?
C35 P2 Ru1 129.52(15) . . ?
C35 P2 C28 104.2(2) . . ?
C35 P2 C29 101.27(19) . . ?
C41 P3 Ru1 128.08(14) . . ?
C41 P3 C47 102.37(19) . . ?
C41 P3 C53 105.7(2) . . ?
C47 P3 Ru1 117.46(13) . . ?
C47 P3 C53 104.9(2) . . ?
C53 P3 Ru1 95.27(13) . . ?
C53 P4 Ru1 95.41(15) . . ?
C54 P4 Ru1 124.14(17) . . ?
C54 P4 C53 109.4(2) . . ?
C60 P4 Ru1 123.84(16) . . ?
C60 P4 C53 105.5(2) . . ?
C60 P4 C54 97.1(2) . . ?
C1 N1 C9 105.9(3) . . ?
C5 N1 C1 127.2(4) . . ?
C5 N1 C9 126.9(4) . . ?
N1 C1 Ru1 94.5(2) . . ?
C2 C1 Ru1 150.1(3) . . ?
C2 C1 N1 115.4(4) . . ?
C1 C2 C3 119.9(4) . . ?
C4 C3 C2 121.8(4) . . ?
C3 C4 C5 119.5(4) . . ?
N1 C5 C4 116.1(4) . . ?
N1 C5 C6 115.6(4) . . ?
C4 C5 C6 128.2(4) . . ?
C7 C6 C5 120.7(4) . . ?
C6 C7 C8 120.2(4) . . ?
C6 C7 C10 121.2(4) . . ?
C8 C7 C10 118.5(4) . . ?
C9 C8 C7 120.5(4) . . ?
N1 C9 Ru1 95.0(2) . . ?
C8 C9 Ru1 148.9(3) . . ?
C8 C9 N1 116.0(3) . . ?
C11 C10 C7 121.4(5) . . ?
C11 C10 C15 117.8(5) . . ?
C15 C10 C7 120.8(5) . . ?
C12 C11 C10 122.0(7) . . ?
C13 C12 C11 118.5(7) . . ?
C14 C13 C12 120.8(5) . . ?
C13 C14 C15 120.4(6) . . ?
C14 C15 C10 120.5(6) . . ?
C17 C16 P1 119.7(4) . . ?
C17 C16 C21 118.3(5) . . ?
C21 C16 P1 122.0(4) . . ?
C16 C17 C18 120.9(6) . . ?
C19 C18 C17 120.3(6) . . ?
C18 C19 C20 119.5(6) . . ?
C19 C20 C21 120.2(7) . . ?
C20 C21 C16 120.7(6) . . ?
C23 C22 P1 119.1(4) . . ?
C23 C22 C27 118.9(4) . . ?
C27 C22 P1 121.9(4) . . ?
C22 C23 C24 120.5(5) . . ?
C25 C24 C23 119.8(5) . . ?
C24 C25 C26 120.1(5) . . ?
C27 C26 C25 120.0(6) . . ?
C26 C27 C22 120.7(6) . . ?
P1 C28 P2 95.6(2) . . ?
C30 C29 P2 124.3(4) . . ?
C30 C29 C34 118.7(4) . . ?
C34 C29 P2 116.9(3) . . ?
C29 C30 C31 120.2(5) . . ?
C32 C31 C30 120.6(6) . . ?
C31 C32 C33 119.8(5) . . ?
C32 C33 C34 119.7(6) . . ?
C33 C34 C29 121.1(5) . . ?
C36 C35 P2 120.6(4) . . ?
C36 C35 C40 119.1(4) . . ?
C40 C35 P2 120.2(4) . . ?
C35 C36 C37 120.5(5) . . ?
C38 C37 C36 119.4(6) . . ?
C39 C38 C37 120.3(5) . . ?
C38 C39 C40 120.4(6) . . ?
C35 C40 C39 120.3(6) . . ?
C42 C41 P3 119.3(3) . . ?
C42 C41 C46 118.7(5) . . ?
C46 C41 P3 122.0(4) . . ?
C43 C42 C41 121.4(5) . . ?
C42 C43 C44 119.8(5) . . ?
C45 C44 C43 119.7(5) . . ?
C44 C45 C46 120.6(6) . . ?
C41 C46 C45 119.8(6) . . ?
C48 C47 P3 120.8(4) . . ?
C48 C47 C52 118.2(4) . . ?
C52 C47 P3 120.8(4) . . ?
C47 C48 C49 120.6(5) . . ?
C50 C49 C48 120.5(6) . . ?
C49 C50 C51 119.2(5) . . ?
C52 C51 C50 120.4(5) . . ?
C51 C52 C47 121.0(6) . . ?
P4 C53 P3 95.1(2) . . ?
C55 C54 P4 116.5(4) . . ?
C59 C54 P4 124.4(5) . . ?
C59 C54 C55 118.8(5) . . ?
C56 C55 C54 121.9(7) . . ?
C57 C56 C55 119.8(8) . . ?
C56 C57 C58 120.0(6) . . ?
C57 C58 C59 120.8(7) . . ?
C54 C59 C58 118.7(7) . . ?
C61 C60 P4 120.2(4) . . ?
C61 C60 C65 118.1(5) . . ?
C65 C60 P4 121.5(4) . . ?
C60 C61 C62 120.7(6) . . ?
C63 C62 C61 121.0(7) . . ?
C64 C63 C62 119.2(6) . . ?
C63 C64 C65 121.0(7) . . ?
C60 C65 C64 120.1(6) . . ?
Cl2 C66 Cl3 117.0(8) . . ?

loop_
_geom_bond_atom_site_label_1
_geom_bond_atom_site_label_2
_geom_bond_distance
_geom_bond_site_symmetry_2
_geom_bond_publ_flag
Ru1 P1 2.3402(11) . ?
Ru1 P2 2.3620(10) . ?
Ru1 P3 2.3490(9) . ?
Ru1 P4 2.3496(11) . ?
Ru1 C1 2.087(4) . ?
Ru1 C9 2.075(4) . ?
Cl1 O1 1.353(6) . ?
Cl1 O2 1.370(8) . ?
Cl1 O3 1.454(10) . ?
Cl1 O4 1.410(5) . ?
Cl2 C66 1.662(14) . ?
Cl3 C66 1.666(16) . ?
P1 C16 1.832(4) . ?
P1 C22 1.820(4) . ?
P1 C28 1.840(4) . ?
P2 C28 1.845(4) . ?
P2 C29 1.832(4) . ?
P2 C35 1.828(4) . ?
P3 C41 1.828(4) . ?
P3 C47 1.837(4) . ?
P3 C53 1.851(5) . ?
P4 C53 1.845(4) . ?
P4 C54 1.832(5) . ?
P4 C60 1.830(5) . ?
N1 C1 1.392(5) . ?
N1 C5 1.370(5) . ?
N1 C9 1.393(5) . ?
C1 C2 1.366(6) . ?
C2 C3 1.427(6) . ?
C3 C4 1.373(7) . ?
C4 C5 1.394(7) . ?
C5 C6 1.409(7) . ?
C6 C7 1.375(7) . ?
C7 C8 1.434(6) . ?
C7 C10 1.472(6) . ?
C8 C9 1.364(6) . ?
C10 C11 1.387(8) . ?
C10 C15 1.397(7) . ?
C11 C12 1.385(7) . ?
C12 C13 1.379(11) . ?
C13 C14 1.371(11) . ?
C14 C15 1.373(8) . ?
C16 C17 1.371(7) . ?
C16 C21 1.389(8) . ?
C17 C18 1.392(8) . ?
C18 C19 1.367(12) . ?
C19 C20 1.375(12) . ?
C20 C21 1.383(8) . ?
C22 C23 1.389(7) . ?
C22 C27 1.392(7) . ?
C23 C24 1.395(7) . ?
C24 C25 1.373(9) . ?
C25 C26 1.395(9) . ?
C26 C27 1.374(8) . ?
C29 C30 1.372(7) . ?
C29 C34 1.387(7) . ?
C30 C31 1.398(7) . ?
C31 C32 1.368(10) . ?
C32 C33 1.376(10) . ?
C33 C34 1.385(7) . ?
C35 C36 1.380(7) . ?
C35 C40 1.382(7) . ?
C36 C37 1.403(7) . ?
C37 C38 1.386(9) . ?
C38 C39 1.359(10) . ?
C39 C40 1.397(6) . ?
C41 C42 1.385(7) . ?
C41 C46 1.390(6) . ?
C42 C43 1.379(7) . ?
C43 C44 1.382(9) . ?
C44 C45 1.378(10) . ?
C45 C46 1.397(8) . ?
C47 C48 1.377(7) . ?
C47 C52 1.384(7) . ?
C48 C49 1.391(7) . ?
C49 C50 1.363(8) . ?
C50 C51 1.378(9) . ?
C51 C52 1.376(7) . ?
C54 C55 1.380(8) . ?
C54 C59 1.370(8) . ?
C55 C56 1.378(8) . ?
C56 C57 1.336(12) . ?
C57 C58 1.381(13) . ?
C58 C59 1.407(10) . ?
C60 C61 1.384(7) . ?
C60 C65 1.394(7) . ?
C61 C62 1.386(8) . ?
C62 C63 1.366(12) . ?
C63 C64 1.364(12) . ?
C64 C65 1.394(9) . ?
